data_4512487
loop_
_publ_author_name
'Ramos Riesco, M.'
'Mart\'inez-Casado, F. J.'
'Cheda, J. A. Rodr\'iguez'
'Redondo Y\'elamos, M. I.'
'Fern\'andez-Mart\'inez, A.'
'L\'opez-Andr\'es, S.'

_publ_section_title
;
 Study of the Polymorphism in Copper(II) Decanoate through Its Phase
 Diagram with Decanoic Acid, and Texture of the Columnar Thermotropic
 Liquid Crystal Developable Domains in This and Similar Systems
;
_journal_issue 1
_journal_name_full 'Crystal Growth &amp; Design'
_journal_page_first 497
_journal_paper_doi 10.1021/cg501572s
_journal_volume 15
_journal_year 2015
_chemical_formula_moiety '(C20 H38 Cu1 O4)n'
_chemical_formula_sum 'C20 H38 Cu O4'
_chemical_formula_weight 406.05
_chemical_name_common 'Copper(II) decanoate, polymorph C'
_chemical_name_systematic
; 
catena((\m~3~-Decanoato-O,O,O')-(\m~2~-decanoato-O,O')-copper(ii)) 
;
_space_group_IT_number 15
_symmetry_cell_setting monoclinic
_symmetry_space_group_name_Hall '-C 2yc'
_symmetry_space_group_name_H-M 'C 1 2/c 1'
_atom_sites_solution_hydrogens geom
_atom_sites_solution_primary direct
_atom_sites_solution_secondary difmap
_audit_creation_method SHELXL-97
_cell_angle_alpha 90.00
_cell_angle_beta 102.78(3)
_cell_angle_gamma 90.00
_cell_formula_units_Z 8
_cell_length_a 56.798(11)
_cell_length_b 5.0760(10)
_cell_length_c 16.383(3)
_cell_measurement_temperature 298(2)
_cell_volume 4606.3(16)
_computing_cell_refinement 'XDS (Kabsch, 1993)'
_computing_data_collection 'XDS (Kabsch, 1993)'
_computing_data_reduction 'XDS (Kabsch, 1993)'
_computing_molecular_graphics 'Mercury (Version 3.1; Macrae et al., 2008)'
_computing_publication_material 'SHELXL-97 (Sheldrick, 1997)'
_computing_structure_refinement 'SHELXL-97 (Sheldrick, 1997)'
_computing_structure_solution 'SHELXS-97 (Sheldrick, 1990)'
_diffrn_ambient_temperature 298(2)
_diffrn_detector_area_resol_mean 13.65
_diffrn_measured_fraction_theta_full 0.996
_diffrn_measured_fraction_theta_max 0.979
_diffrn_measurement_device_type 'MAR225 CCD area-detector'
_diffrn_measurement_method 'f\ scans'
_diffrn_radiation_monochromator 'silicon(111) double crystal monochromator'
_diffrn_radiation_source 'undulator radiation'
_diffrn_radiation_type synchrotron
_diffrn_radiation_wavelength 0.80000
_diffrn_reflns_av_R_equivalents 0.0664
_diffrn_reflns_av_sigmaI/netI 0.0403
_diffrn_reflns_limit_h_max 73
_diffrn_reflns_limit_h_min -74
_diffrn_reflns_limit_k_max 6
_diffrn_reflns_limit_k_min -6
_diffrn_reflns_limit_l_max 21
_diffrn_reflns_limit_l_min -21
_diffrn_reflns_number 35868
_diffrn_reflns_theta_full 30.00
_diffrn_reflns_theta_max 32.40
_diffrn_reflns_theta_min 4.49
_exptl_absorpt_coefficient_mu 1.280
_exptl_absorpt_correction_T_max 0.8453
_exptl_absorpt_correction_T_min 0.8444
_exptl_absorpt_correction_type cylinder
_exptl_absorpt_process_details
;
Interpolation using  Int.Tab. Vol. C (1992) p. 523,Tab. 6.3.3.3
for values of muR in the range 0-2.5, and Int.Tab. Vol.II (1959)
p.302; Table 5.3.6 B for muR in the range 2.6-10.0.
The interpolation procedure of C.W.Dwiggins Jr (Acta Cryst.(1975)
A31,146-148) is used with some modification.
;
_exptl_crystal_colour blue
_exptl_crystal_density_diffrn 1.172
_exptl_crystal_density_method 'not measured'
_exptl_crystal_description needle
_exptl_crystal_F_000 1756
_exptl_crystal_size_max 0.500
_exptl_crystal_size_mid 0.100
_exptl_crystal_size_min 0.080
_refine_diff_density_max 1.072
_refine_diff_density_min -0.862
_refine_diff_density_rms 0.065
_refine_ls_extinction_method none
_refine_ls_goodness_of_fit_ref 1.085
_refine_ls_hydrogen_treatment noref
_refine_ls_matrix_type full
_refine_ls_number_parameters 226
_refine_ls_number_reflns 5656
_refine_ls_number_restraints 0
_refine_ls_restrained_S_all 1.085
_refine_ls_R_factor_all 0.0717
_refine_ls_R_factor_gt 0.0505
_refine_ls_shift/su_max 0.001
_refine_ls_shift/su_mean 0.000
_refine_ls_structure_factor_coef Fsqd
_refine_ls_weighting_details 'calc w=1/[\s^2^(Fo^2^)+(0.0666P)^2^+5.7106P] where P=(Fo^2^+2Fc^2^)/3'
_refine_ls_weighting_scheme calc
_refine_ls_wR_factor_gt 0.1317
_refine_ls_wR_factor_ref 0.1442
_reflns_number_gt 4289
_reflns_number_total 5656
_reflns_threshold_expression >2sigma(I)
_cod_data_source_file cg501572s_si_003.cif
_cod_data_source_block Cu(C10)2_298K
_cod_depositor_comments
;
The following automatic conversions were performed:

'_symmetry_cell_setting' value 'Monoclinic' changed to 'monoclinic'
according to
/home/saulius/struct/COD-crude-data--automatic-downloads/rss-feeds/ACS/lib/dictionaries/cif_core.dic
dictionary named 'cif_core.dic' version 2.4.2 from 2011-04-26.

Automatic conversion script
Id: cif_fix_values 2935 2014-11-11 08:27:57Z andrius 

 Adding full bibliography for 4512486--4512487.cif.
;
_cod_original_sg_symbol_H-M C2/c
_cod_database_code 4512487
_exptl_absorpt_correction_t_ave 0.8451

loop_
_symmetry_equiv_pos_as_xyz
'x, y, z'
'-x, y, -z+1/2'
'x+1/2, y+1/2, z'
'-x+1/2, y+1/2, -z+1/2'
'-x, -y, -z'
'x, -y, z-1/2'
'-x+1/2, -y+1/2, -z'
'x+1/2, -y+1/2, z-1/2'

loop_
_atom_site_label
_atom_site_type_symbol
_atom_site_fract_x
_atom_site_fract_y
_atom_site_fract_z
_atom_site_U_iso_or_equiv
_atom_site_adp_type
_atom_site_occupancy
_atom_site_symmetry_multiplicity
_atom_site_calc_flag
_atom_site_refinement_flags
C1 C 0.23233(5) 0.7644(5) 0.62711(17) 0.0518(6) Uani 1 1 d .
C2 C 0.22094(6) 0.7785(7) 0.70215(18) 0.0689(9) Uani 1 1 d .
H2A H 0.2326 0.8504 0.7492 0.083 Uiso 1 1 calc R
H2B H 0.2170 0.6014 0.7170 0.083 Uiso 1 1 calc R
C3 C 0.19817(8) 0.9463(8) 0.6873(2) 0.0782(10) Uani 1 1 d .
H3A H 0.1935 0.9735 0.7402 0.094 Uiso 1 1 calc R
H3B H 0.2017 1.1175 0.6664 0.094 Uiso 1 1 calc R
C4 C 0.17716(7) 0.8237(8) 0.6257(2) 0.0801(10) Uani 1 1 d .
H4A H 0.1821 0.7898 0.5737 0.096 Uiso 1 1 calc R
H4B H 0.1734 0.6553 0.6478 0.096 Uiso 1 1 calc R
C5 C 0.15454(9) 0.9886(9) 0.6069(3) 0.0958(14) Uani 1 1 d .
H5A H 0.1499 1.0287 0.6591 0.115 Uiso 1 1 calc R
H5B H 0.1581 1.1541 0.5825 0.115 Uiso 1 1 calc R
C6 C 0.13350(8) 0.8614(12) 0.5486(3) 0.1064(15) Uani 1 1 d .
H6A H 0.1304 0.6932 0.5722 0.128 Uiso 1 1 calc R
H6B H 0.1380 0.8259 0.4959 0.128 Uiso 1 1 calc R
C7 C 0.11046(10) 1.0184(12) 0.5307(4) 0.124(2) Uani 1 1 d .
H7A H 0.1064 1.0627 0.5835 0.149 Uiso 1 1 calc R
H7B H 0.1133 1.1822 0.5039 0.149 Uiso 1 1 calc R
C8 C 0.08950(10) 0.8854(15) 0.4771(4) 0.137(2) Uani 1 1 d .
H8A H 0.0872 0.7174 0.5025 0.164 Uiso 1 1 calc R
H8B H 0.0933 0.8488 0.4234 0.164 Uiso 1 1 calc R
C9 C 0.06626(13) 1.0323(17) 0.4621(6) 0.174(3) Uani 1 1 d .
H9A H 0.0625 1.0700 0.5158 0.209 Uiso 1 1 calc R
H9B H 0.0685 1.1996 0.4362 0.209 Uiso 1 1 calc R
C10 C 0.04554(13) 0.897(2) 0.4093(7) 0.239(5) Uani 1 1 d .
H10A H 0.0312 1.0006 0.4061 0.359 Uiso 1 1 calc R
H10B H 0.0435 0.7279 0.4331 0.359 Uiso 1 1 calc R
H10C H 0.0484 0.8734 0.3541 0.359 Uiso 1 1 calc R
C11 C 0.21110(5) 0.5130(5) 0.42670(17) 0.0425(5) Uani 1 1 d .
C12 C 0.18804(5) 0.3671(5) 0.3978(2) 0.0585(8) Uani 1 1 d .
H12A H 0.1909 0.2247 0.3617 0.070 Uiso 1 1 calc R
H12B H 0.1837 0.2878 0.4463 0.070 Uiso 1 1 calc R
C13 C 0.16695(5) 0.5207(6) 0.3520(2) 0.0624(8) Uani 1 1 d .
H13A H 0.1707 0.5904 0.3012 0.075 Uiso 1 1 calc R
H13B H 0.1645 0.6694 0.3864 0.075 Uiso 1 1 calc R
C14 C 0.14393(5) 0.3683(7) 0.3290(2) 0.0712(9) Uani 1 1 d .
H14A H 0.1466 0.2167 0.2962 0.085 Uiso 1 1 calc R
H14B H 0.1400 0.3027 0.3801 0.085 Uiso 1 1 calc R
C15 C 0.12263(6) 0.5164(8) 0.2810(3) 0.0891(13) Uani 1 1 d .
H15A H 0.1202 0.6698 0.3135 0.107 Uiso 1 1 calc R
H15B H 0.1265 0.5795 0.2296 0.107 Uiso 1 1 calc R
C16 C 0.09953(6) 0.3700(10) 0.2589(3) 0.0974(14) Uani 1 1 d .
H16A H 0.0959 0.3035 0.3103 0.117 Uiso 1 1 calc R
H16B H 0.1019 0.2185 0.2255 0.117 Uiso 1 1 calc R
C17 C 0.07810(8) 0.5159(11) 0.2126(4) 0.127(2) Uani 1 1 d .
H17A H 0.0817 0.5826 0.1613 0.152 Uiso 1 1 calc R
H17B H 0.0756 0.6669 0.2460 0.152 Uiso 1 1 calc R
C18 C 0.05503(8) 0.3651(15) 0.1907(4) 0.145(2) Uani 1 1 d .
H18A H 0.0576 0.2142 0.1574 0.174 Uiso 1 1 calc R
H18B H 0.0515 0.2980 0.2422 0.174 Uiso 1 1 calc R
C19 C 0.03338(11) 0.5085(18) 0.1445(7) 0.225(5) Uani 1 1 d .
H19A H 0.0308 0.6593 0.1778 0.270 Uiso 1 1 calc R
H19B H 0.0368 0.5754 0.0929 0.270 Uiso 1 1 calc R
C20 C 0.01137(12) 0.360(3) 0.1241(8) 0.291(7) Uani 1 1 d .
H20A H -0.0004 0.4559 0.0841 0.437 Uiso 1 1 calc R
H20B H 0.0054 0.3312 0.1739 0.437 Uiso 1 1 calc R
H20C H 0.0144 0.1933 0.1007 0.437 Uiso 1 1 calc R
O1 O 0.22739(4) 0.9460(4) 0.57438(15) 0.0632(6) Uani 1 1 d .
O2 O 0.25395(5) 0.9243(4) 0.37775(13) 0.0638(6) Uani 1 1 d .
O3 O 0.21121(3) 0.7585(3) 0.41839(14) 0.0629(6) Uani 1 1 d .
O4 O 0.22964(3) 1.3833(3) 0.45972(10) 0.0412(4) Uani 1 1 d .
Cu1 Cu 0.239244(5) 0.96608(5) 0.472940(19) 0.04235(13) Uani 1 1 d .

loop_
_atom_site_aniso_label
_atom_site_aniso_U_11
_atom_site_aniso_U_22
_atom_site_aniso_U_33
_atom_site_aniso_U_23
_atom_site_aniso_U_13
_atom_site_aniso_U_12
C1 0.0660(17) 0.0350(14) 0.0483(14) -0.0050(12) -0.0006(12) -0.0103(12)
C2 0.094(2) 0.059(2) 0.0501(16) -0.0103(15) 0.0093(16) -0.0104(18)
C3 0.108(3) 0.063(2) 0.068(2) -0.0132(18) 0.030(2) 0.000(2)
C4 0.082(2) 0.069(2) 0.093(3) -0.007(2) 0.028(2) -0.0050(19)
C5 0.094(3) 0.085(3) 0.113(4) 0.002(3) 0.034(3) 0.008(2)
C6 0.086(3) 0.105(4) 0.129(4) -0.001(3) 0.027(3) 0.007(3)
C7 0.093(4) 0.127(5) 0.156(5) 0.015(4) 0.036(4) 0.012(3)
C8 0.092(4) 0.148(6) 0.165(6) 0.014(5) 0.019(4) 0.010(4)
C9 0.105(5) 0.185(9) 0.226(9) 0.018(6) 0.023(5) 0.021(5)
C10 0.099(5) 0.251(12) 0.341(13) 0.045(11) -0.008(7) 0.009(7)
C11 0.0463(13) 0.0260(11) 0.0485(13) -0.0028(10) -0.0038(10) 0.0009(9)
C12 0.0467(14) 0.0291(12) 0.090(2) -0.0021(14) -0.0063(14) -0.0009(11)
C13 0.0478(15) 0.0438(16) 0.087(2) -0.0002(15) -0.0045(14) 0.0013(12)
C14 0.0471(16) 0.0582(19) 0.099(3) -0.0017(19) -0.0044(15) -0.0053(14)
C15 0.0498(18) 0.074(3) 0.129(4) 0.007(2) -0.011(2) -0.0029(16)
C16 0.0511(19) 0.096(3) 0.133(4) 0.007(3) -0.007(2) -0.008(2)
C17 0.055(2) 0.121(5) 0.182(6) 0.022(4) -0.020(3) -0.002(2)
C18 0.057(2) 0.156(6) 0.199(6) 0.014(5) -0.019(3) -0.011(3)
C19 0.074(4) 0.210(10) 0.343(13) 0.038(8) -0.056(6) -0.011(4)
C20 0.074(4) 0.316(16) 0.440(17) 0.057(14) -0.034(7) -0.026(7)
O1 0.0716(14) 0.0426(11) 0.0786(14) 0.0110(11) 0.0231(11) 0.0015(10)
O2 0.0948(16) 0.0436(11) 0.0469(11) 0.0014(9) 0.0026(10) 0.0084(11)
O3 0.0552(11) 0.0213(8) 0.0948(15) 0.0027(9) -0.0206(10) 0.0013(8)
O4 0.0467(9) 0.0176(7) 0.0515(9) -0.0009(7) -0.0057(7) 0.0012(7)
Cu1 0.0511(2) 0.01684(16) 0.0518(2) 0.00117(12) -0.00424(13) -0.00036(11)

loop_
_atom_type_symbol
_atom_type_description
_atom_type_scat_dispersion_real
_atom_type_scat_dispersion_imag
_atom_type_scat_source
C C 0.0033 0.0016 'International Tables Vol C Tables 4.2.6.8 and 6.1.1.4'
H H 0.0000 0.0000 'International Tables Vol C Tables 4.2.6.8 and 6.1.1.4'
O O 0.0106 0.0060 'International Tables Vol C Tables 4.2.6.8 and 6.1.1.4'
Cu Cu 0.3201 1.2651 'International Tables Vol C Tables 4.2.6.8 and 6.1.1.4'

loop_
_geom_angle_atom_site_label_1
_geom_angle_atom_site_label_2
_geom_angle_atom_site_label_3
_geom_angle
_geom_angle_site_symmetry_1
_geom_angle_site_symmetry_3
O2 C1 O1 124.6(3) 7_566 .
O2 C1 C2 118.3(3) 7_566 .
O1 C1 C2 117.1(3) . .
C1 C2 C3 113.4(3) . .
C4 C3 C2 113.1(3) . .
C5 C4 C3 114.7(4) . .
C6 C5 C4 114.4(4) . .
C5 C6 C7 115.6(5) . .
C8 C7 C6 115.2(5) . .
C7 C8 C9 116.0(7) . .
C10 C9 C8 115.4(8) . .
O3 C11 O4 122.9(2) . 1_545
O3 C11 C12 119.0(2) . .
O4 C11 C12 118.1(2) 1_545 .
C13 C12 C11 117.0(2) . .
C12 C13 C14 114.7(3) . .
C15 C14 C13 115.7(3) . .
C16 C15 C14 116.5(3) . .
C15 C16 C17 117.2(4) . .
C16 C17 C18 116.4(5) . .
C19 C18 C17 117.1(6) . .
C20 C19 C18 116.2(8) . .
C1 O1 Cu1 124.5(2) . .
C1 O2 Cu1 121.5(2) 7_566 .
C11 O3 Cu1 120.66(17) . .
C11 O4 Cu1 125.89(15) 1_565 7_576
C11 O4 Cu1 135.74(15) 1_565 .
Cu1 O4 Cu1 98.28(7) 7_576 .
O1 Cu1 O2 169.37(9) . .
O1 Cu1 O3 87.78(10) . .
O2 Cu1 O3 91.46(10) . .
O1 Cu1 O4 88.81(9) . 7_576
O2 Cu1 O4 90.01(9) . 7_576
O3 Cu1 O4 169.25(7) . 7_576
O1 Cu1 O4 90.56(8) . .
O2 Cu1 O4 99.73(8) . .
O3 Cu1 O4 108.49(7) . .
O4 Cu1 O4 81.73(7) 7_576 .
O1 Cu1 Cu1 83.54(7) . 7_566
O2 Cu1 Cu1 85.85(7) . 7_566
O3 Cu1 Cu1 88.54(6) . 7_566
O4 Cu1 Cu1 80.94(5) 7_576 7_566
O4 Cu1 Cu1 161.79(5) . 7_566

loop_
_geom_bond_atom_site_label_1
_geom_bond_atom_site_label_2
_geom_bond_distance
_geom_bond_site_symmetry_2
C1 O2 1.248(4) 7_566
C1 O1 1.252(3) .
C1 C2 1.512(4) .
C2 C3 1.523(5) .
C3 C4 1.516(5) .
C4 C5 1.507(6) .
C5 C6 1.501(6) .
C6 C7 1.505(7) .
C7 C8 1.477(8) .
C8 C9 1.488(8) .
C9 C10 1.468(10) .
C11 O3 1.254(3) .
C11 O4 1.258(3) 1_545
C11 C12 1.488(4) .
C12 C13 1.486(4) .
C13 C14 1.494(4) .
C14 C15 1.492(5) .
C15 C16 1.481(5) .
C16 C17 1.482(6) .
C17 C18 1.491(7) .
C18 C19 1.484(8) .
C19 C20 1.434(10) .
O1 Cu1 1.929(2) .
O2 C1 1.249(4) 7_566
O2 Cu1 1.937(2) .
O3 Cu1 1.9531(19) .
O4 C11 1.258(3) 1_565
O4 Cu1 2.0154(17) 7_576
O4 Cu1 2.1858(16) .
Cu1 O4 2.0155(17) 7_576
Cu1 Cu1 2.5713(7) 7_566
